data_2300180
loop_
_publ_author_name
'Seredyuk, Maksym'
'Gaspar, Ana B.'
'Kusz, Joachim'
'Bednarek, Gabriela'
'G\"utlich, Philipp'

_publ_section_title
;
 Variable-temperature X-ray crystal structure determinations of
 {Fe[tren(6-Mepy)~3~]}(ClO~4~)~2~ and {Zn[tren(6-Mepy)~3~]}(ClO~4~)~2~
 compounds: correlation of the structural data with magnetic and
 M\"ossbauer spectroscopy data
;
_journal_issue 6
_journal_name_full 'Journal of Applied Crystallography'
_journal_page_first 1135
_journal_page_last 1145
_journal_paper_doi 10.1107/S0021889807048571
_journal_volume 40
_journal_year 2007
_chemical_formula_sum 'C27 H33 Cl2 N7 O8 Zn'
_chemical_formula_weight 719.87
_chemical_name_systematic
;
 ?
;
_space_group_IT_number 14
_symmetry_cell_setting monoclinic
_symmetry_space_group_name_Hall '-P 2ybc'
_symmetry_space_group_name_H-M 'P 1 21/c 1'
_atom_sites_solution_hydrogens geom
_atom_sites_solution_primary direct
_atom_sites_solution_secondary difmap
_audit_creation_method SHELXL-97
_cell_angle_alpha 90.00
_cell_angle_beta 91.468(3)
_cell_angle_gamma 90.00
_cell_formula_units_Z 4
_cell_length_a 10.5321(4)
_cell_length_b 19.3391(7)
_cell_length_c 15.1543(5)
_cell_measurement_temperature 230(2)
_cell_volume 3085.63(19)
_computing_cell_refinement
;
CrysAlis RED, Oxford Diffraction Ltd.,
Version 1.171.29.2 (release 20-01-2006 CrysAlis171 .NET)
(compiled Jan 20 2006,12:36:28)
;
_computing_data_collection
;
CrysAlis CCD, Oxford Diffraction Ltd.,
Version 1.171.29.2 (release 20-01-2006 CrysAlis171 .NET)
(compiled Jan 20 2006,12:36:28)
;
_computing_data_reduction
;
CrysAlis RED, Oxford Diffraction Ltd.,
Version 1.171.29.2 (release 20-01-2006 CrysAlis171 .NET)
(compiled Jan 20 2006,12:36:28)
;
_computing_structure_refinement 'SHELXL-97 (Sheldrick, 1997)'
_computing_structure_solution 'SHELXS-97 (Sheldrick, 1990)'
_diffrn_ambient_temperature 230(2)
_diffrn_detector_area_resol_mean 16.0328
_diffrn_measured_fraction_theta_full 0.997
_diffrn_measured_fraction_theta_max 0.893
_diffrn_measurement_device_type KM4_CCD_Sapphire3
_diffrn_measurement_method \q-scan
_diffrn_radiation_monochromator graphite
_diffrn_radiation_source 'fine-focus sealed tube'
_diffrn_radiation_type MoK\a
_diffrn_radiation_wavelength 0.71073
_diffrn_reflns_av_R_equivalents 0.0239
_diffrn_reflns_av_sigmaI/netI 0.0468
_diffrn_reflns_limit_h_max 15
_diffrn_reflns_limit_h_min -15
_diffrn_reflns_limit_k_max 28
_diffrn_reflns_limit_k_min -28
_diffrn_reflns_limit_l_max 22
_diffrn_reflns_limit_l_min -13
_diffrn_reflns_number 29403
_diffrn_reflns_theta_full 25.00
_diffrn_reflns_theta_max 32.90
_diffrn_reflns_theta_min 2.86
_exptl_absorpt_coefficient_mu 1.030
_exptl_absorpt_correction_T_max 0.88299
_exptl_absorpt_correction_T_min 0.85503
_exptl_absorpt_correction_type multi-scan
_exptl_absorpt_process_details
;
CrysAlis RED, Oxford Diffraction Ltd.,
Version 1.171.29.2 (release 20-01-2006 CrysAlis171 .NET)
(compiled Jan 20 2006,12:36:28)
Empirical absorption correction using spherical harmonics,
implemented in SCALE3 ABSPACK scaling algorithm.
;
_exptl_crystal_colour yellow
_exptl_crystal_density_diffrn 1.550
_exptl_crystal_density_method 'not measured'
_exptl_crystal_description polyhedron
_exptl_crystal_F_000 1488
_exptl_crystal_size_max 0.32
_exptl_crystal_size_mid 0.26
_exptl_crystal_size_min 0.12
_refine_diff_density_max 0.738
_refine_diff_density_min -0.582
_refine_ls_extinction_method none
_refine_ls_goodness_of_fit_ref 1.000
_refine_ls_hydrogen_treatment constr
_refine_ls_matrix_type full
_refine_ls_number_parameters 409
_refine_ls_number_reflns 10304
_refine_ls_number_restraints 0
_refine_ls_restrained_S_all 1.000
_refine_ls_R_factor_all 0.0701
_refine_ls_R_factor_gt 0.0367
_refine_ls_shift/su_max 0.001
_refine_ls_shift/su_mean 0.000
_refine_ls_structure_factor_coef Fsqd
_refine_ls_weighting_details 'calc w=1/[\s^2^(Fo^2^)+(0.0520P)^2^+0.0000P] where P=(Fo^2^+2Fc^2^)/3'
_refine_ls_weighting_scheme calc
_refine_ls_wR_factor_gt 0.0944
_refine_ls_wR_factor_ref 0.0995
_reflns_number_gt 6259
_reflns_number_total 10304
_reflns_threshold_expression >2sigma(I)
_cod_data_source_file aj5096.cif
_cod_data_source_block 1-Zn_230
_cod_original_cell_volume 3085.64(19)
_cod_original_sg_symbol_H-M 'P 21/c'
_cod_database_code 2300180

loop_
_symmetry_equiv_pos_as_xyz
'x, y, z'
'-x, y+1/2, -z+1/2'
'-x, -y, -z'
'x, -y-1/2, z-1/2'

loop_
_atom_site_type_symbol
_atom_site_label
_atom_site_fract_x
_atom_site_fract_y
_atom_site_fract_z
_atom_site_U_iso_or_equiv
_atom_site_adp_type
_atom_site_calc_flag
_atom_site_refinement_flags
_atom_site_occupancy
_atom_site_disorder_assembly
_atom_site_disorder_group
Zn Zn1 0.695442(18) 0.071008(10) 0.740447(12) 0.03039(6) Uani d . 1 . .
Cl Cl1 1.36146(5) 0.31828(2) 0.53925(3) 0.04775(12) Uani d . 1 . .
Cl Cl2 1.22476(5) -0.14907(3) 0.69659(3) 0.05308(13) Uani d . 1 . .
N N1 0.62388(15) 0.10140(8) 0.61410(9) 0.0397(3) Uani d . 1 . .
N N2 0.84551(14) 0.14948(7) 0.69118(10) 0.0354(3) Uani d . 1 . .
N N3 0.76777(13) 0.05185(8) 0.88291(9) 0.0344(3) Uani d . 1 . .
N N4 0.61758(14) 0.15312(8) 0.81176(10) 0.0373(3) Uani d . 1 . .
N N5 0.56082(13) -0.00576(7) 0.76450(10) 0.0359(3) Uani d . 1 . .
N N6 0.77468(14) -0.02826(7) 0.67134(9) 0.0327(3) Uani d . 1 . .
N N7 0.40123(16) 0.10685(8) 0.71615(12) 0.0474(4) Uani d . 1 . .
O O1 1.3306(2) 0.30608(10) 0.62865(12) 0.0878(6) Uani d . 1 . .
O O2 1.43796(17) 0.26325(8) 0.50704(12) 0.0779(5) Uani d . 1 . .
O O3 1.24417(18) 0.32045(10) 0.48896(13) 0.0791(5) Uani d . 1 . .
O O4 1.42372(17) 0.38283(8) 0.53059(14) 0.0823(6) Uani d . 1 . .
O O5 1.3014(3) -0.11748(18) 0.63817(14) 0.1703(15) Uani d . 1 . .
O O6 1.1306(2) -0.10373(13) 0.72509(16) 0.1210(9) Uani d . 1 . .
O O7 1.1709(2) -0.20748(9) 0.65512(12) 0.0910(6) Uani d . 1 . .
O O8 1.2980(2) -0.16675(13) 0.77323(12) 0.1022(8) Uani d . 1 . .
C C1 0.57779(18) -0.06500(9) 0.73271(13) 0.0414(4) Uani d . 1 . .
H H11 0.5194 -0.1005 0.7441 0.050 Uiso calc R 1 . .
C C2 0.68782(17) -0.07939(9) 0.67799(12) 0.0368(4) Uani d . 1 . .
C C3 0.6999(2) -0.14260(10) 0.63795(15) 0.0495(5) Uani d . 1 . .
H H13 0.6368 -0.1766 0.6435 0.059 Uiso calc R 1 . .
C C4 0.8065(2) -0.15547(11) 0.58930(15) 0.0551(6) Uani d . 1 . .
H H14 0.8167 -0.1981 0.5604 0.066 Uiso calc R 1 . .
C C5 0.8960(2) -0.10536(10) 0.58409(12) 0.0466(5) Uani d . 1 . .
H H15 0.9701 -0.1136 0.5525 0.056 Uiso calc R 1 . .
C C6 0.87873(18) -0.04144(9) 0.62532(11) 0.0371(4) Uani d . 1 . .
C C7 0.6893(2) 0.14447(10) 0.57246(12) 0.0455(5) Uani d . 1 . .
H H17 0.6612 0.1591 0.5161 0.055 Uiso calc R 1 . .
C C8 0.80853(19) 0.17222(9) 0.61014(12) 0.0403(4) Uani d . 1 . .
C C9 0.8787(2) 0.21844(11) 0.56231(14) 0.0556(6) Uani d . 1 . .
H H19 0.8513 0.2321 0.5054 0.067 Uiso calc R 1 . .
C C10 0.9899(2) 0.24434(12) 0.59932(17) 0.0636(7) Uani d . 1 . .
H H110 1.0396 0.2760 0.5683 0.076 Uiso calc R 1 . .
C C11 1.0263(2) 0.22295(11) 0.68198(17) 0.0585(6) Uani d . 1 . .
H H111 1.1013 0.2403 0.7086 0.070 Uiso calc R 1 . .
C C12 0.95245(19) 0.17532(10) 0.72708(14) 0.0431(4) Uani d . 1 . .
C C13 0.64918(18) 0.15715(10) 0.89242(13) 0.0446(5) Uani d . 1 . .
H H113 0.6232 0.1956 0.9254 0.054 Uiso calc R 1 . .
C C14 0.72493(17) 0.10346(11) 0.93513(12) 0.0411(4) Uani d . 1 . .
C C15 0.74494(19) 0.10401(13) 1.02568(12) 0.0524(6) Uani d . 1 . .
H H115 0.7162 0.1412 1.0597 0.063 Uiso calc R 1 . .
C C16 0.8069(2) 0.04983(14) 1.06491(13) 0.0581(6) Uani d . 1 . .
H H116 0.8227 0.0494 1.1262 0.070 Uiso calc R 1 . .
C C17 0.84578(18) -0.00400(13) 1.01357(12) 0.0510(5) Uani d . 1 . .
H H117 0.8848 -0.0427 1.0401 0.061 Uiso calc R 1 . .
C C18 0.82788(16) -0.00173(10) 0.92216(11) 0.0395(4) Uani d . 1 . .
C C19 0.52723(19) 0.20341(10) 0.77531(15) 0.0467(5) Uani d . 1 . .
H H119 0.5534 0.2183 0.7167 0.056 Uiso calc R 1 . .
H H219 0.5242 0.2442 0.8136 0.056 Uiso calc R 1 . .
C C20 0.39726(19) 0.16949(10) 0.76882(16) 0.0508(5) Uani d . 1 . .
H H120 0.3688 0.1582 0.8282 0.061 Uiso calc R 1 . .
H H220 0.3360 0.2019 0.7420 0.061 Uiso calc R 1 . .
C C21 0.44527(18) 0.00732(10) 0.81438(14) 0.0469(5) Uani d . 1 . .
H H121 0.4658 0.0360 0.8661 0.056 Uiso calc R 1 . .
H H221 0.4100 -0.0365 0.8349 0.056 Uiso calc R 1 . .
C C22 0.3481(2) 0.04427(12) 0.75449(17) 0.0567(6) Uani d . 1 . .
H H122 0.3202 0.0129 0.7070 0.068 Uiso calc R 1 . .
H H222 0.2737 0.0565 0.7887 0.068 Uiso calc R 1 . .
C C23 0.5008(2) 0.07862(11) 0.57606(14) 0.0545(5) Uani d . 1 . .
H H123 0.4928 0.0284 0.5825 0.065 Uiso calc R 1 . .
H H223 0.4966 0.0896 0.5129 0.065 Uiso calc R 1 . .
C C24 0.3925(2) 0.11418(12) 0.62221(15) 0.0571(6) Uani d . 1 . .
H H124 0.3928 0.1635 0.6072 0.069 Uiso calc R 1 . .
H H224 0.3118 0.0946 0.6006 0.069 Uiso calc R 1 . .
C C30 0.8760(2) -0.05850(10) 0.86596(13) 0.0466(5) Uani d . 1 . .
H H130 0.8050 -0.0854 0.8426 0.070 Uiso calc R 1 . .
H H230 0.9318 -0.0882 0.9010 0.070 Uiso calc R 1 . .
H H330 0.9226 -0.0390 0.8175 0.070 Uiso calc R 1 . .
C C31 0.9788(2) 0.01311(10) 0.62053(15) 0.0527(5) Uani d . 1 . .
H H131 0.9472 0.0514 0.5849 0.079 Uiso calc R 1 . .
H H231 1.0539 -0.0061 0.5941 0.079 Uiso calc R 1 . .
H H331 1.0002 0.0295 0.6796 0.079 Uiso calc R 1 . .
C C32 0.9952(2) 0.15084(12) 0.81645(15) 0.0546(5) Uani d . 1 . .
H H132 0.9397 0.1697 0.8606 0.082 Uiso calc R 1 . .
H H232 1.0816 0.1662 0.8285 0.082 Uiso calc R 1 . .
H H332 0.9920 0.1007 0.8183 0.082 Uiso calc R 1 . .

loop_
_atom_site_aniso_label
_atom_site_aniso_U_11
_atom_site_aniso_U_22
_atom_site_aniso_U_33
_atom_site_aniso_U_12
_atom_site_aniso_U_13
_atom_site_aniso_U_23
Zn1 0.03375(11) 0.02737(10) 0.03014(10) -0.00165(8) 0.00251(7) 0.00065(8)
Cl1 0.0534(3) 0.0363(2) 0.0542(3) -0.0042(2) 0.0144(2) 0.0004(2)
Cl2 0.0601(3) 0.0477(3) 0.0512(3) 0.0001(2) -0.0030(2) -0.0055(2)
N1 0.0525(10) 0.0330(8) 0.0334(7) 0.0009(7) -0.0035(7) -0.0002(6)
N2 0.0382(8) 0.0273(7) 0.0413(8) 0.0020(6) 0.0111(6) 0.0007(6)
N3 0.0300(7) 0.0430(8) 0.0304(7) -0.0064(6) 0.0038(6) -0.0002(6)
N4 0.0348(8) 0.0320(8) 0.0455(9) -0.0014(6) 0.0077(7) -0.0047(6)
N5 0.0318(8) 0.0322(8) 0.0437(8) -0.0019(6) 0.0006(6) 0.0079(6)
N6 0.0401(8) 0.0252(7) 0.0327(7) 0.0000(6) -0.0015(6) 0.0011(6)
N7 0.0419(9) 0.0378(9) 0.0621(10) -0.0024(7) -0.0045(8) 0.0091(8)
O1 0.1166(16) 0.0873(14) 0.0610(10) 0.0339(12) 0.0274(10) 0.0158(10)
O2 0.0868(13) 0.0461(9) 0.1031(13) 0.0093(8) 0.0495(11) 0.0057(9)
O3 0.0716(12) 0.0812(13) 0.0837(12) -0.0115(10) -0.0097(10) -0.0139(10)
O4 0.0704(12) 0.0431(9) 0.1340(16) -0.0153(8) 0.0150(11) -0.0022(10)
O5 0.244(3) 0.210(3) 0.0591(12) -0.132(3) 0.0480(17) -0.0352(16)
O6 0.1160(18) 0.126(2) 0.1182(18) 0.0702(16) -0.0407(14) -0.0517(16)
O7 0.1402(19) 0.0549(11) 0.0774(12) -0.0269(11) -0.0085(12) -0.0169(9)
O8 0.1150(18) 0.1234(19) 0.0667(12) 0.0496(14) -0.0267(12) -0.0182(12)
C1 0.0358(10) 0.0328(9) 0.0553(11) -0.0053(8) -0.0056(8) 0.0073(8)
C2 0.0394(10) 0.0292(9) 0.0413(9) -0.0021(7) -0.0073(8) 0.0020(7)
C3 0.0551(13) 0.0284(9) 0.0645(12) -0.0066(9) -0.0069(10) -0.0065(9)
C4 0.0719(15) 0.0333(10) 0.0598(13) 0.0044(10) -0.0018(11) -0.0154(9)
C5 0.0618(13) 0.0361(10) 0.0422(10) 0.0078(9) 0.0071(9) -0.0046(8)
C6 0.0476(11) 0.0302(9) 0.0336(9) 0.0030(8) 0.0036(8) 0.0015(7)
C7 0.0678(14) 0.0375(10) 0.0314(9) 0.0088(9) 0.0049(9) 0.0048(8)
C8 0.0536(12) 0.0296(9) 0.0384(9) 0.0049(8) 0.0161(8) 0.0026(7)
C9 0.0785(16) 0.0381(11) 0.0517(12) 0.0073(11) 0.0290(11) 0.0105(9)
C10 0.0706(16) 0.0418(12) 0.0802(16) -0.0079(11) 0.0384(13) 0.0079(12)
C11 0.0488(13) 0.0424(12) 0.0854(17) -0.0097(10) 0.0245(12) -0.0037(11)
C12 0.0383(10) 0.0319(9) 0.0596(12) 0.0000(8) 0.0143(9) -0.0044(8)
C13 0.0400(10) 0.0460(11) 0.0484(11) -0.0049(9) 0.0133(9) -0.0154(9)
C14 0.0340(10) 0.0539(12) 0.0357(9) -0.0092(8) 0.0076(8) -0.0089(8)
C15 0.0392(11) 0.0829(17) 0.0355(10) -0.0140(11) 0.0090(8) -0.0159(10)
C16 0.0398(11) 0.104(2) 0.0302(9) -0.0159(12) 0.0024(8) 0.0010(11)
C17 0.0373(11) 0.0766(16) 0.0389(10) -0.0097(10) -0.0035(8) 0.0129(10)
C18 0.0293(9) 0.0526(12) 0.0366(9) -0.0104(8) -0.0016(7) 0.0061(8)
C19 0.0483(12) 0.0299(9) 0.0623(12) 0.0052(8) 0.0081(10) -0.0028(9)
C20 0.0414(11) 0.0406(11) 0.0707(14) 0.0096(9) 0.0057(10) 0.0061(10)
C21 0.0371(10) 0.0414(11) 0.0628(12) -0.0007(8) 0.0138(9) 0.0130(9)
C22 0.0327(10) 0.0458(12) 0.0918(17) -0.0029(9) 0.0038(10) 0.0150(12)
C23 0.0707(15) 0.0480(12) 0.0436(10) -0.0064(11) -0.0217(10) 0.0017(9)
C24 0.0503(13) 0.0503(13) 0.0694(15) 0.0004(10) -0.0223(11) 0.0107(11)
C30 0.0455(11) 0.0463(12) 0.0475(11) 0.0005(9) -0.0097(9) 0.0100(9)
C31 0.0539(13) 0.0358(10) 0.0698(14) 0.0005(9) 0.0256(11) -0.0026(10)
C32 0.0420(12) 0.0555(13) 0.0660(14) -0.0077(10) -0.0025(10) 0.0023(11)

loop_
_atom_type_symbol
_atom_type_description
_atom_type_scat_dispersion_real
_atom_type_scat_dispersion_imag
_atom_type_scat_source
C C 0.0033 0.0016 'International Tables Vol C Tables 4.2.6.8 and 6.1.1.4'
H H 0.0000 0.0000 'International Tables Vol C Tables 4.2.6.8 and 6.1.1.4'
N N 0.0061 0.0033 'International Tables Vol C Tables 4.2.6.8 and 6.1.1.4'
O O 0.0106 0.0060 'International Tables Vol C Tables 4.2.6.8 and 6.1.1.4'
Cl Cl 0.1484 0.1585 'International Tables Vol C Tables 4.2.6.8 and 6.1.1.4'
Zn Zn 0.2839 1.4301 'International Tables Vol C Tables 4.2.6.8 and 6.1.1.4'

loop_
_geom_angle_atom_site_label_1
_geom_angle_atom_site_label_2
_geom_angle_atom_site_label_3
_geom_angle_site_symmetry_1
_geom_angle_site_symmetry_3
_geom_angle
_geom_angle_publ_flag
N5 Zn1 N4 . . 99.89(6) ?
N5 Zn1 N1 . . 97.30(6) ?
N4 Zn1 N1 . . 96.93(6) ?
N5 Zn1 N3 . . 86.09(5) ?
N4 Zn1 N3 . . 76.29(6) ?
N1 Zn1 N3 . . 172.90(5) ?
N5 Zn1 N2 . . 170.97(5) ?
N4 Zn1 N2 . . 87.10(5) ?
N1 Zn1 N2 . . 76.03(6) ?
N3 Zn1 N2 . . 101.23(5) ?
N5 Zn1 N6 . . 75.40(5) ?
N4 Zn1 N6 . . 174.32(5) ?
N1 Zn1 N6 . . 86.91(5) ?
N3 Zn1 N6 . . 100.01(5) ?
N2 Zn1 N6 . . 97.92(5) ?
O4 Cl1 O1 . . 110.61(13) ?
O4 Cl1 O2 . . 110.99(11) ?
O1 Cl1 O2 . . 110.29(11) ?
O4 Cl1 O3 . . 108.60(12) ?
O1 Cl1 O3 . . 107.25(13) ?
O2 Cl1 O3 . . 109.00(12) ?
O5 Cl2 O6 . . 110.9(2) ?
O5 Cl2 O7 . . 108.06(14) ?
O6 Cl2 O7 . . 111.10(16) ?
O5 Cl2 O8 . . 108.78(18) ?
O6 Cl2 O8 . . 105.84(13) ?
O7 Cl2 O8 . . 112.15(14) ?
C7 N1 C23 . . 119.27(17) ?
C7 N1 Zn1 . . 116.63(14) ?
C23 N1 Zn1 . . 123.99(13) ?
C12 N2 C8 . . 117.94(16) ?
C12 N2 Zn1 . . 133.31(13) ?
C8 N2 Zn1 . . 108.73(12) ?
C18 N3 C14 . . 117.92(15) ?
C18 N3 Zn1 . . 132.82(12) ?
C14 N3 Zn1 . . 108.75(12) ?
C13 N4 C19 . . 118.63(16) ?
C13 N4 Zn1 . . 116.67(13) ?
C19 N4 Zn1 . . 124.66(12) ?
C1 N5 C21 . . 118.75(16) ?
C1 N5 Zn1 . . 118.45(13) ?
C21 N5 Zn1 . . 122.76(12) ?
C6 N6 C2 . . 117.65(15) ?
C6 N6 Zn1 . . 133.83(12) ?
C2 N6 Zn1 . . 108.38(11) ?
C24 N7 C20 . . 117.53(17) ?
C24 N7 C22 . . 117.55(18) ?
C20 N7 C22 . . 117.13(18) ?
N5 C1 C2 . . 120.72(16) ?
N5 C1 H11 . . 119.6 ?
C2 C1 H11 . . 119.6 ?
N6 C2 C3 . . 123.20(18) ?
N6 C2 C1 . . 116.65(15) ?
C3 C2 C1 . . 120.14(17) ?
C2 C3 C4 . . 118.86(19) ?
C2 C3 H13 . . 120.6 ?
C4 C3 H13 . . 120.6 ?
C5 C4 C3 . . 118.54(19) ?
C5 C4 H14 . . 120.7 ?
C3 C4 H14 . . 120.7 ?
C4 C5 C6 . . 120.50(19) ?
C4 C5 H15 . . 119.7 ?
C6 C5 H15 . . 119.7 ?
N6 C6 C5 . . 121.21(17) ?
N6 C6 C31 . . 118.60(16) ?
C5 C6 C31 . . 120.17(17) ?
N1 C7 C8 . . 121.35(17) ?
N1 C7 H17 . . 119.3 ?
C8 C7 H17 . . 119.3 ?
N2 C8 C9 . . 122.9(2) ?
N2 C8 C7 . . 117.26(16) ?
C9 C8 C7 . . 119.84(19) ?
C8 C9 C10 . . 118.9(2) ?
C8 C9 H19 . . 120.6 ?
C10 C9 H19 . . 120.6 ?
C11 C10 C9 . . 118.6(2) ?
C11 C10 H110 . . 120.7 ?
C9 C10 H110 . . 120.7 ?
C10 C11 C12 . . 120.2(2) ?
C10 C11 H111 . . 119.9 ?
C12 C11 H111 . . 119.9 ?
N2 C12 C11 . . 121.5(2) ?
N2 C12 C32 . . 118.83(17) ?
C11 C12 C32 . . 119.6(2) ?
N4 C13 C14 . . 121.09(17) ?
N4 C13 H113 . . 119.5 ?
C14 C13 H113 . . 119.5 ?
N3 C14 C15 . . 122.6(2) ?
N3 C14 C13 . . 116.93(16) ?
C15 C14 C13 . . 120.33(19) ?
C16 C15 C14 . . 119.1(2) ?
C16 C15 H115 . . 120.5 ?
C14 C15 H115 . . 120.5 ?
C15 C16 C17 . . 118.94(18) ?
C15 C16 H116 . . 120.5 ?
C17 C16 H116 . . 120.5 ?
C16 C17 C18 . . 120.4(2) ?
C16 C17 H117 . . 119.8 ?
C18 C17 H117 . . 119.8 ?
N3 C18 C17 . . 120.92(19) ?
N3 C18 C30 . . 118.63(15) ?
C17 C18 C30 . . 120.44(19) ?
N4 C19 C20 . . 108.34(16) ?
N4 C19 H119 . . 110.0 ?
C20 C19 H119 . . 110.0 ?
N4 C19 H219 . . 110.0 ?
C20 C19 H219 . . 110.0 ?
H119 C19 H219 . . 108.4 ?
N7 C20 C19 . . 110.93(16) ?
N7 C20 H120 . . 109.5 ?
C19 C20 H120 . . 109.5 ?
N7 C20 H220 . . 109.5 ?
C19 C20 H220 . . 109.5 ?
H120 C20 H220 . . 108.0 ?
N5 C21 C22 . . 109.00(16) ?
N5 C21 H121 . . 109.9 ?
C22 C21 H121 . . 109.9 ?
N5 C21 H221 . . 109.9 ?
C22 C21 H221 . . 109.9 ?
H121 C21 H221 . . 108.3 ?
N7 C22 C21 . . 111.49(16) ?
N7 C22 H122 . . 109.3 ?
C21 C22 H122 . . 109.3 ?
N7 C22 H222 . . 109.3 ?
C21 C22 H222 . . 109.3 ?
H122 C22 H222 . . 108.0 ?
N1 C23 C24 . . 110.39(17) ?
N1 C23 H123 . . 109.6 ?
C24 C23 H123 . . 109.6 ?
N1 C23 H223 . . 109.6 ?
C24 C23 H223 . . 109.6 ?
H123 C23 H223 . . 108.1 ?
N7 C24 C23 . . 112.58(17) ?
N7 C24 H124 . . 109.1 ?
C23 C24 H124 . . 109.1 ?
N7 C24 H224 . . 109.1 ?
C23 C24 H224 . . 109.1 ?
H124 C24 H224 . . 107.8 ?
C18 C30 H130 . . 109.5 ?
C18 C30 H230 . . 109.5 ?
H130 C30 H230 . . 109.5 ?
C18 C30 H330 . . 109.5 ?
H130 C30 H330 . . 109.5 ?
H230 C30 H330 . . 109.5 ?
C6 C31 H131 . . 109.5 ?
C6 C31 H231 . . 109.5 ?
H131 C31 H231 . . 109.5 ?
C6 C31 H331 . . 109.5 ?
H131 C31 H331 . . 109.5 ?
H231 C31 H331 . . 109.5 ?
C12 C32 H132 . . 109.5 ?
C12 C32 H232 . . 109.5 ?
H132 C32 H232 . . 109.5 ?
C12 C32 H332 . . 109.5 ?
H132 C32 H332 . . 109.5 ?
H232 C32 H332 . . 109.5 ?

loop_
_geom_bond_atom_site_label_1
_geom_bond_atom_site_label_2
_geom_bond_site_symmetry_2
_geom_bond_distance
_geom_bond_publ_flag
Zn1 N5 . 2.0913(14) ?
Zn1 N4 . 2.0994(14) ?
Zn1 N1 . 2.1227(14) ?
Zn1 N3 . 2.3009(14) ?
Zn1 N2 . 2.3279(14) ?
Zn1 N6 . 2.3503(14) ?
Cl1 O4 . 1.4176(16) ?
Cl1 O1 . 1.4209(18) ?
Cl1 O2 . 1.4284(16) ?
Cl1 O3 . 1.4355(19) ?
Cl2 O5 . 1.359(2) ?
Cl2 O6 . 1.401(2) ?
Cl2 O7 . 1.4054(17) ?
Cl2 O8 . 1.4195(18) ?
N1 C7 . 1.261(2) ?
N1 C23 . 1.472(3) ?
N2 C12 . 1.335(2) ?
N2 C8 . 1.352(2) ?
N3 C18 . 1.345(2) ?
N3 C14 . 1.358(2) ?
N4 C13 . 1.261(3) ?
N4 C19 . 1.459(2) ?
N5 C1 . 1.258(2) ?
N5 C21 . 1.471(2) ?
N6 C6 . 1.338(2) ?
N6 C2 . 1.353(2) ?
N7 C24 . 1.431(3) ?
N7 C20 . 1.452(3) ?
N7 C22 . 1.460(3) ?
C1 C2 . 1.469(3) ?
C1 H11 . 0.9400 ?
C2 C3 . 1.372(3) ?
C3 C4 . 1.381(3) ?
C3 H13 . 0.9400 ?
C4 C5 . 1.355(3) ?
C4 H14 . 0.9400 ?
C5 C6 . 1.399(2) ?
C5 H15 . 0.9400 ?
C6 C31 . 1.494(3) ?
C7 C8 . 1.467(3) ?
C7 H17 . 0.9400 ?
C8 C9 . 1.378(3) ?
C9 C10 . 1.380(3) ?
C9 H19 . 0.9400 ?
C10 C11 . 1.365(4) ?
C10 H110 . 0.9400 ?
C11 C12 . 1.396(3) ?
C11 H111 . 0.9400 ?
C12 C32 . 1.493(3) ?
C13 C14 . 1.452(3) ?
C13 H113 . 0.9400 ?
C14 C15 . 1.383(3) ?
C15 C16 . 1.363(3) ?
C15 H115 . 0.9400 ?
C16 C17 . 1.369(3) ?
C16 H116 . 0.9400 ?
C17 C18 . 1.394(2) ?
C17 H117 . 0.9400 ?
C18 C30 . 1.487(3) ?
C19 C20 . 1.519(3) ?
C19 H119 . 0.9800 ?
C19 H219 . 0.9800 ?
C20 H120 . 0.9800 ?
C20 H220 . 0.9800 ?
C21 C22 . 1.528(3) ?
C21 H121 . 0.9800 ?
C21 H221 . 0.9800 ?
C22 H122 . 0.9800 ?
C22 H222 . 0.9800 ?
C23 C24 . 1.518(3) ?
C23 H123 . 0.9800 ?
C23 H223 . 0.9800 ?
C24 H124 . 0.9800 ?
C24 H224 . 0.9800 ?
C30 H130 . 0.9700 ?
C30 H230 . 0.9700 ?
C30 H330 . 0.9700 ?
C31 H131 . 0.9700 ?
C31 H231 . 0.9700 ?
C31 H331 . 0.9700 ?
C32 H132 . 0.9700 ?
C32 H232 . 0.9700 ?
C32 H332 . 0.9700 ?
